data_4506495
loop_
_publ_author_name
'Zhang, Ying'
'Yang, Jin'
'Yang, Yan'
'Guo, Jiao'
'Ma, Jian-Fang'

_publ_section_title
;
 Syntheses, Structures, and Luminescent Properties of a Series of
 Coordination Compounds Based on (4-Carboxylphenyl)
 (4-(2&#x2032;-Carboxylphenyl)benzyl) Ether and Different N-Donor Ligands
;
_journal_issue 8
_journal_name_full 'Crystal Growth &amp; Design'
_journal_page_first 4060
_journal_paper_doi 10.1021/cg300540d
_journal_volume 12
_journal_year 2012
_chemical_formula_moiety 'C31 H28 N4 Ni O6'
_chemical_formula_sum 'C31 H28 N4 Ni O6'
_chemical_formula_weight 611.28
_chemical_name_systematic
;
 ?
;
_space_group_IT_number 14
_symmetry_cell_setting monoclinic
_symmetry_space_group_name_Hall '-P 2ybc'
_symmetry_space_group_name_H-M 'P 1 21/c 1'
_atom_sites_solution_hydrogens geom
_atom_sites_solution_primary direct
_atom_sites_solution_secondary difmap
_audit_creation_method SHELXL-97
_cell_angle_alpha 90.00
_cell_angle_beta 99.137(6)
_cell_angle_gamma 90.00
_cell_formula_units_Z 4
_cell_length_a 7.188(4)
_cell_length_b 22.2960(12)
_cell_length_c 17.6930(13)
_cell_measurement_reflns_used 1872
_cell_measurement_temperature 293(2)
_cell_measurement_theta_max 29.1402
_cell_measurement_theta_min 2.9157
_cell_volume 2799.6(16)
_computing_cell_refinement CrysAlis
_computing_data_collection 'CrysAlis (Oxford Diffraction, 2006)'
_computing_data_reduction CrysAlis
_computing_structure_refinement 'SHELXL-97 (Sheldrick, 2008)'
_computing_structure_solution 'SHELXS-97 (Sheldrick, 2008)'
_diffrn_ambient_temperature 293(2)
_diffrn_detector_area_resol_mean 10.0
_diffrn_measured_fraction_theta_full 0.997
_diffrn_measured_fraction_theta_max 0.997
_diffrn_measurement_device_type 'Oxford Diffraction Gemini R Ultra'
_diffrn_measurement_method '\w scan'
_diffrn_radiation_monochromator graphite
_diffrn_radiation_source 'fine-focus sealed tube'
_diffrn_radiation_type MoK\a
_diffrn_radiation_wavelength 0.71069
_diffrn_reflns_av_R_equivalents 0.0531
_diffrn_reflns_av_sigmaI/netI 0.0820
_diffrn_reflns_limit_h_max 7
_diffrn_reflns_limit_h_min -8
_diffrn_reflns_limit_k_max 22
_diffrn_reflns_limit_k_min -26
_diffrn_reflns_limit_l_max 21
_diffrn_reflns_limit_l_min -17
_diffrn_reflns_number 10633
_diffrn_reflns_theta_full 25.00
_diffrn_reflns_theta_max 25.02
_diffrn_reflns_theta_min 2.96
_exptl_absorpt_coefficient_mu 0.745
_exptl_absorpt_correction_T_max 0.9159
_exptl_absorpt_correction_T_min 0.8900
_exptl_absorpt_correction_type multi-scan
_exptl_absorpt_process_details
;
CrysAlis (Oxford Diffraction, 2006)
;
_exptl_crystal_colour green
_exptl_crystal_density_diffrn 1.450
_exptl_crystal_density_method 'not measured'
_exptl_crystal_description block
_exptl_crystal_F_000 1272
_exptl_crystal_size_max 0.16
_exptl_crystal_size_mid 0.13
_exptl_crystal_size_min 0.12
_refine_diff_density_max 0.341
_refine_diff_density_min -0.357
_refine_diff_density_rms 0.058
_refine_ls_extinction_method none
_refine_ls_goodness_of_fit_ref 0.999
_refine_ls_hydrogen_treatment constr
_refine_ls_matrix_type full
_refine_ls_number_parameters 379
_refine_ls_number_reflns 4941
_refine_ls_number_restraints 0
_refine_ls_restrained_S_all 0.999
_refine_ls_R_factor_all 0.0970
_refine_ls_R_factor_gt 0.0515
_refine_ls_shift/su_max 0.003
_refine_ls_shift/su_mean 0.000
_refine_ls_structure_factor_coef Fsqd
_refine_ls_weighting_details 'calc w=1/[\s^2^(Fo^2^)+(0.0262P)^2^+0.0000P] where P=(Fo^2^+2Fc^2^)/3'
_refine_ls_weighting_scheme calc
_refine_ls_wR_factor_gt 0.0791
_refine_ls_wR_factor_ref 0.0934
_reflns_number_gt 3236
_reflns_number_total 4941
_reflns_threshold_expression >2\s(I)
_cod_data_source_file cg300540d_si_002.cif
_cod_data_source_block Compound-6
_cod_depositor_comments
;
The following automatic conversions were performed:

'_symmetry_cell_setting' value 'Monoclinic' changed to 'monoclinic'
according to /home/saulius/struct/CIF-dictionaries/cif_core.dic
dictionary named 'cif_core.dic' version 2.4.2 from 2011-04-26.

Automatic conversion script
Id: cif_fix_values 1891 2012-01-12 08:04:46Z andrius 
;
_cod_original_cell_volume 2799.6(15)
_cod_original_sg_symbol_H-M P21/c
_cod_database_code 4506495

loop_
_symmetry_equiv_pos_as_xyz
'x, y, z'
'-x, y+1/2, -z+1/2'
'-x, -y, -z'
'x, -y-1/2, z-1/2'

loop_
_atom_site_label
_atom_site_type_symbol
_atom_site_fract_x
_atom_site_fract_y
_atom_site_fract_z
_atom_site_U_iso_or_equiv
_atom_site_adp_type
_atom_site_occupancy
_atom_site_symmetry_multiplicity
_atom_site_calc_flag
_atom_site_refinement_flags
Ni1 Ni -0.47777(6) 0.168546(19) 0.91729(3) 0.03435(15) Uani 1 1 d .
C1 C 0.2879(5) -0.23867(15) 0.58332(19) 0.0352(8) Uani 1 1 d .
C2 C 0.1553(4) -0.18897(14) 0.59269(18) 0.0314(8) Uani 1 1 d .
C3 C 0.2118(5) -0.12986(15) 0.60106(19) 0.0374(9) Uani 1 1 d .
H3 H 0.3381 -0.1203 0.6022 0.045 Uiso 1 1 calc R
C4 C 0.0839(5) -0.08447(15) 0.6078(2) 0.0407(9) Uani 1 1 d .
H4 H 0.1235 -0.0447 0.6125 0.049 Uiso 1 1 calc R
C5 C -0.1038(5) -0.09895(15) 0.60739(19) 0.0356(8) Uani 1 1 d .
C6 C -0.1613(4) -0.15784(15) 0.59984(19) 0.0361(8) Uani 1 1 d .
H6 H -0.2871 -0.1675 0.6000 0.043 Uiso 1 1 calc R
C7 C -0.0346(4) -0.20196(14) 0.59219(18) 0.0341(8) Uani 1 1 d .
H7 H -0.0755 -0.2415 0.5865 0.041 Uiso 1 1 calc R
C8 C -0.2167(5) 0.00220(15) 0.6076(2) 0.0530(11) Uani 1 1 d .
H8A H -0.1920 0.0107 0.5564 0.064 Uiso 1 1 calc R
H8B H -0.1093 0.0156 0.6440 0.064 Uiso 1 1 calc R
C9 C -0.3923(5) 0.03441(15) 0.6217(2) 0.0424(9) Uani 1 1 d .
C10 C -0.4823(5) 0.07436(16) 0.5695(2) 0.0480(10) Uani 1 1 d .
H10 H -0.4409 0.0791 0.5226 0.058 Uiso 1 1 calc R
C11 C -0.6342(5) 0.10783(16) 0.5853(2) 0.0458(10) Uani 1 1 d .
H11 H -0.6903 0.1356 0.5496 0.055 Uiso 1 1 calc R
C12 C -0.7033(4) 0.10075(14) 0.65302(19) 0.0338(8) Uani 1 1 d .
C13 C -0.6169(5) 0.05839(15) 0.7041(2) 0.0434(9) Uani 1 1 d .
H13 H -0.6634 0.0517 0.7495 0.052 Uiso 1 1 calc R
C14 C -0.4637(5) 0.02600(15) 0.6893(2) 0.0498(10) Uani 1 1 d .
H14 H -0.4074 -0.0018 0.7249 0.060 Uiso 1 1 calc R
C15 C -0.8691(4) 0.13560(14) 0.6695(2) 0.0343(8) Uani 1 1 d .
C16 C -1.0146(5) 0.14772(15) 0.6096(2) 0.0435(9) Uani 1 1 d .
H16 H -1.0023 0.1360 0.5602 0.052 Uiso 1 1 calc R
C17 C -1.1767(5) 0.17672(16) 0.6219(2) 0.0485(10) Uani 1 1 d .
H17 H -1.2688 0.1866 0.5807 0.058 Uiso 1 1 calc R
C18 C -1.2018(5) 0.19105(16) 0.6952(2) 0.0478(10) Uani 1 1 d .
H18 H -1.3152 0.2075 0.7041 0.057 Uiso 1 1 calc R
C19 C -1.0586(4) 0.18095(14) 0.7552(2) 0.0396(9) Uani 1 1 d .
H19 H -1.0749 0.1913 0.8046 0.048 Uiso 1 1 calc R
C20 C -0.8892(4) 0.15530(14) 0.74274(19) 0.0313(8) Uani 1 1 d .
C21 C -0.7293(5) 0.15725(14) 0.8077(2) 0.0335(8) Uani 1 1 d .
C22 C -0.1843(5) 0.07736(15) 0.9008(2) 0.0416(9) Uani 1 1 d .
H22 H -0.1006 0.1080 0.8942 0.050 Uiso 1 1 calc R
C23 C -0.3004(5) -0.01189(16) 0.9110(2) 0.0478(10) Uani 1 1 d .
H23 H -0.3146 -0.0533 0.9130 0.057 Uiso 1 1 calc R
C24 C -0.4306(5) 0.03002(15) 0.9195(2) 0.0434(10) Uani 1 1 d .
H24 H -0.5523 0.0219 0.9284 0.052 Uiso 1 1 calc R
C25 C 0.0386(5) -0.00588(17) 0.8868(2) 0.0534(11) Uani 1 1 d .
H25A H 0.1003 -0.0240 0.9340 0.064 Uiso 1 1 calc R
H25B H 0.1180 0.0266 0.8739 0.064 Uiso 1 1 calc R
C26 C 0.0192(5) -0.05165(17) 0.8246(2) 0.0564(11) Uani 1 1 d .
H26A H -0.0650 -0.0370 0.7801 0.068 Uiso 1 1 calc R
H26B H 0.1411 -0.0595 0.8097 0.068 Uiso 1 1 calc R
C27 C -0.1228(6) -0.14540(17) 0.7925(2) 0.0573(12) Uani 1 1 d .
H27A H -0.0225 -0.1564 0.7644 0.069 Uiso 1 1 calc R
H27B H -0.2232 -0.1268 0.7572 0.069 Uiso 1 1 calc R
C28 C -0.1954(6) -0.19999(17) 0.8273(2) 0.0658(13) Uani 1 1 d .
H28A H -0.2439 -0.2279 0.7870 0.079 Uiso 1 1 calc R
H28B H -0.0921 -0.2194 0.8603 0.079 Uiso 1 1 calc R
C29 C -0.3245(5) -0.18309(15) 0.9479(2) 0.0458(10) Uani 1 1 d .
H29 H -0.2114 -0.1901 0.9803 0.055 Uiso 1 1 calc R
C30 C -0.6099(5) -0.16190(18) 0.9070(2) 0.0551(11) Uani 1 1 d .
H30 H -0.7357 -0.1514 0.9054 0.066 Uiso 1 1 calc R
C31 C -0.5264(6) -0.17205(19) 0.8449(2) 0.0626(12) Uani 1 1 d .
H31 H -0.5826 -0.1699 0.7939 0.075 Uiso 1 1 calc R
O1 O 0.2215(3) -0.29130(10) 0.57221(13) 0.0397(6) Uani 1 1 d .
O2 O 0.4612(3) -0.22943(10) 0.58690(15) 0.0494(7) Uani 1 1 d .
O3 O -0.2452(3) -0.05956(10) 0.61626(15) 0.0526(7) Uani 1 1 d .
O4 O -0.5698(3) 0.17479(10) 0.79682(13) 0.0409(6) Uani 1 1 d .
O5 O -0.7569(3) 0.14368(10) 0.87503(13) 0.0395(6) Uani 1 1 d .
O6 O -0.0539(3) -0.10481(11) 0.85207(15) 0.0503(7) Uani 1 1 d .
N1 N -0.3581(4) 0.08588(12) 0.91340(16) 0.0373(7) Uani 1 1 d .
N2 N -0.1436(4) 0.01873(13) 0.89880(17) 0.0415(8) Uani 1 1 d .
N3 N -0.3443(5) -0.18593(13) 0.87199(18) 0.0484(8) Uani 1 1 d .
N4 N -0.4838(4) -0.16921(12) 0.97198(16) 0.0376(7) Uani 1 1 d .

loop_
_atom_site_aniso_label
_atom_site_aniso_U_11
_atom_site_aniso_U_22
_atom_site_aniso_U_33
_atom_site_aniso_U_23
_atom_site_aniso_U_13
_atom_site_aniso_U_12
Ni1 0.0331(2) 0.0331(3) 0.0382(3) 0.0015(2) 0.00971(19) -0.0004(2)
C1 0.039(2) 0.034(2) 0.033(2) 0.0024(17) 0.0069(16) 0.0002(18)
C2 0.0346(19) 0.0294(19) 0.031(2) -0.0004(16) 0.0072(15) -0.0009(16)
C3 0.0336(18) 0.039(2) 0.042(2) -0.0001(18) 0.0125(17) -0.0019(17)
C4 0.049(2) 0.026(2) 0.050(3) -0.0035(17) 0.0180(19) -0.0068(18)
C5 0.041(2) 0.036(2) 0.032(2) -0.0016(17) 0.0127(17) 0.0047(18)
C6 0.0309(17) 0.039(2) 0.038(2) 0.0011(18) 0.0060(16) 0.0005(17)
C7 0.042(2) 0.0283(19) 0.033(2) -0.0012(17) 0.0075(16) -0.0022(17)
C8 0.055(2) 0.040(2) 0.069(3) 0.000(2) 0.026(2) 0.0057(19)
C9 0.048(2) 0.034(2) 0.047(3) -0.0028(19) 0.012(2) 0.0036(18)
C10 0.056(2) 0.057(3) 0.033(2) -0.006(2) 0.0129(19) 0.005(2)
C11 0.051(2) 0.048(2) 0.039(2) 0.0059(19) 0.0071(19) 0.010(2)
C12 0.0358(19) 0.032(2) 0.033(2) -0.0029(17) 0.0042(16) 0.0031(16)
C13 0.052(2) 0.041(2) 0.041(2) 0.0035(19) 0.0177(19) 0.0080(19)
C14 0.063(3) 0.039(2) 0.050(3) 0.013(2) 0.018(2) 0.015(2)
C15 0.0363(19) 0.0302(19) 0.035(2) 0.0016(17) 0.0009(17) -0.0001(16)
C16 0.045(2) 0.048(2) 0.036(2) -0.0026(18) 0.0030(18) -0.0018(19)
C17 0.038(2) 0.055(3) 0.050(3) 0.008(2) -0.0041(18) 0.0036(19)
C18 0.034(2) 0.048(2) 0.061(3) 0.006(2) 0.008(2) 0.0035(18)
C19 0.040(2) 0.041(2) 0.040(2) 0.0000(18) 0.0132(18) 0.0023(18)
C20 0.0325(18) 0.0295(19) 0.032(2) 0.0051(16) 0.0054(16) -0.0003(16)
C21 0.038(2) 0.0252(19) 0.039(2) -0.0019(17) 0.0137(17) 0.0032(16)
C22 0.043(2) 0.030(2) 0.055(3) 0.0043(19) 0.0161(19) -0.0021(17)
C23 0.042(2) 0.032(2) 0.071(3) 0.003(2) 0.016(2) -0.0059(19)
C24 0.035(2) 0.039(2) 0.058(3) 0.003(2) 0.0123(19) -0.0067(18)
C25 0.038(2) 0.052(2) 0.073(3) 0.005(2) 0.016(2) 0.0013(19)
C26 0.052(2) 0.057(3) 0.065(3) 0.007(2) 0.026(2) 0.011(2)
C27 0.078(3) 0.053(3) 0.048(3) -0.007(2) 0.030(2) 0.005(2)
C28 0.100(3) 0.047(3) 0.060(3) -0.011(2) 0.044(3) 0.005(2)
C29 0.053(2) 0.045(2) 0.040(3) 0.0107(19) 0.0117(19) 0.0102(19)
C30 0.043(2) 0.071(3) 0.051(3) 0.005(2) 0.004(2) -0.003(2)
C31 0.063(3) 0.084(3) 0.038(3) -0.008(2) 0.000(2) -0.020(3)
O1 0.0362(13) 0.0289(13) 0.0557(17) -0.0041(12) 0.0126(12) -0.0009(11)
O2 0.0316(13) 0.0438(15) 0.074(2) -0.0009(14) 0.0127(12) -0.0022(12)
O3 0.0486(15) 0.0361(14) 0.079(2) -0.0036(14) 0.0268(14) 0.0083(13)
O4 0.0347(13) 0.0516(15) 0.0379(15) 0.0014(12) 0.0106(11) -0.0040(12)
O5 0.0371(13) 0.0507(15) 0.0320(15) 0.0049(12) 0.0091(11) -0.0005(11)
O6 0.0609(16) 0.0455(16) 0.0483(18) 0.0049(14) 0.0204(14) 0.0063(14)
N1 0.0373(16) 0.0322(17) 0.043(2) 0.0051(14) 0.0096(14) 0.0010(14)
N2 0.0307(16) 0.0382(18) 0.057(2) 0.0034(16) 0.0118(15) 0.0032(15)
N3 0.064(2) 0.0408(19) 0.044(2) -0.0037(16) 0.0193(18) -0.0014(16)
N4 0.0369(15) 0.0381(17) 0.0381(19) 0.0048(15) 0.0072(14) 0.0016(14)

loop_
_atom_type_symbol
_atom_type_description
_atom_type_scat_dispersion_real
_atom_type_scat_dispersion_imag
_atom_type_scat_source
C C 0.0033 0.0016 'International Tables Vol C Tables 4.2.6.8 and 6.1.1.4'
H H 0.0000 0.0000 'International Tables Vol C Tables 4.2.6.8 and 6.1.1.4'
O O 0.0106 0.0060 'International Tables Vol C Tables 4.2.6.8 and 6.1.1.4'
Ni Ni 0.3393 1.1124 'International Tables Vol C Tables 4.2.6.8 and 6.1.1.4'
N N 0.0061 0.0033 'International Tables Vol C Tables 4.2.6.8 and 6.1.1.4'

loop_
_geom_angle_atom_site_label_1
_geom_angle_atom_site_label_2
_geom_angle_atom_site_label_3
_geom_angle
_geom_angle_site_symmetry_1
_geom_angle_site_symmetry_3
N4 Ni1 O1 99.78(10) 3_457 2_556
N4 Ni1 N1 99.36(11) 3_457 .
O1 Ni1 N1 91.16(10) 2_556 .
N4 Ni1 O5 94.42(10) 3_457 .
O1 Ni1 O5 161.85(9) 2_556 .
N1 Ni1 O5 97.67(10) . .
N4 Ni1 O4 154.04(10) 3_457 .
O1 Ni1 O4 101.29(9) 2_556 .
N1 Ni1 O4 95.21(10) . .
O5 Ni1 O4 62.26(8) . .
N4 Ni1 O2 92.30(10) 3_457 2_556
O1 Ni1 O2 60.76(8) 2_556 2_556
N1 Ni1 O2 151.17(9) . 2_556
O5 Ni1 O2 107.67(9) . 2_556
O4 Ni1 O2 84.95(9) . 2_556
N4 Ni1 C21 124.87(11) 3_457 .
O1 Ni1 C21 131.59(10) 2_556 .
N1 Ni1 C21 98.21(11) . .
O5 Ni1 C21 31.43(9) . .
O4 Ni1 C21 30.84(8) . .
O2 Ni1 C21 96.48(10) 2_556 .
N4 Ni1 C1 99.10(11) 3_457 2_556
O1 Ni1 C1 30.71(9) 2_556 2_556
N1 Ni1 C1 121.23(11) . 2_556
O5 Ni1 C1 135.54(10) . 2_556
O4 Ni1 C1 91.43(10) . 2_556
O2 Ni1 C1 30.19(9) 2_556 2_556
C21 Ni1 C1 114.87(11) . 2_556
O2 C1 O1 120.4(3) . 1
O2 C1 O1 120.4(3) . .
O1 C1 O1 0.0(3) 1 .
O2 C1 C2 121.4(3) . .
O1 C1 C2 118.3(3) 1 .
O1 C1 C2 118.3(3) . .
O2 C1 Ni1 66.07(17) . 2_546
O1 C1 Ni1 54.70(15) 1 2_546
O1 C1 Ni1 54.70(15) . 2_546
C2 C1 Ni1 169.9(2) . 2_546
C3 C2 C7 118.0(3) . .
C3 C2 C1 122.7(3) . .
C7 C2 C1 119.2(3) . .
C2 C3 C4 121.3(3) . .
C2 C3 H3 119.4 . .
C4 C3 H3 119.4 . .
C3 C4 C5 119.2(3) . .
C3 C4 H4 120.4 . .
C5 C4 H4 120.4 . .
O3 C5 C6 113.9(3) . .
O3 C5 C4 126.1(3) . .
C6 C5 C4 120.0(3) . .
C7 C6 C5 120.2(3) . .
C7 C6 H6 119.9 . .
C5 C6 H6 119.9 . .
C6 C7 C2 121.3(3) . .
C6 C7 H7 119.4 . .
C2 C7 H7 119.4 . .
O3 C8 C9 108.0(3) . .
O3 C8 H8A 110.1 . .
C9 C8 H8A 110.1 . .
O3 C8 H8B 110.1 . .
C9 C8 H8B 110.1 . .
H8A C8 H8B 108.4 . .
C10 C9 C14 118.0(3) . .
C10 C9 C8 121.1(3) . .
C14 C9 C8 120.8(3) . .
C9 C10 C11 121.1(3) . .
C9 C10 H10 119.5 . .
C11 C10 H10 119.5 . .
C12 C11 C10 121.2(3) . .
C12 C11 H11 119.4 . .
C10 C11 H11 119.4 . .
C11 C12 C13 117.3(3) . .
C11 C12 C15 121.4(3) . .
C13 C12 C15 121.2(3) . .
C14 C13 C12 121.6(3) . .
C14 C13 H13 119.2 . .
C12 C13 H13 119.2 . .
C13 C14 C9 120.7(3) . .
C13 C14 H14 119.7 . .
C9 C14 H14 119.7 . .
C16 C15 C20 118.0(3) . .
C16 C15 C12 118.6(3) . .
C20 C15 C12 123.3(3) . .
C17 C16 C15 121.4(3) . .
C17 C16 H16 119.3 . .
C15 C16 H16 119.3 . .
C18 C17 C16 119.9(3) . .
C18 C17 H17 120.0 . .
C16 C17 H17 120.0 . .
C17 C18 C19 119.7(3) . .
C17 C18 H18 120.1 . .
C19 C18 H18 120.1 . .
C18 C19 C20 120.7(3) . .
C18 C19 H19 119.7 . .
C20 C19 H19 119.6 . .
C19 C20 C15 119.8(3) . .
C19 C20 C21 116.9(3) . .
C15 C20 C21 122.9(3) . .
O4 C21 O5 119.9(3) . .
O4 C21 C20 120.2(3) . .
O5 C21 C20 119.8(3) . .
O4 C21 Ni1 60.71(18) . .
O5 C21 Ni1 59.22(18) . .
C20 C21 Ni1 175.1(2) . .
N1 C22 N2 111.2(3) . .
N1 C22 H22 124.4 . .
N2 C22 H22 124.4 . .
C24 C23 N2 106.1(3) . .
C24 C23 H23 127.0 . .
N2 C23 H23 127.0 . .
C23 C24 N1 110.1(3) . .
C23 C24 H24 125.0 . .
N1 C24 H24 125.0 . .
N2 C25 C26 112.5(3) . .
N2 C25 H25A 109.1 . .
C26 C25 H25A 109.1 . .
N2 C25 H25B 109.1 . .
C26 C25 H25B 109.1 . .
H25A C25 H25B 107.8 . .
O6 C26 C25 108.4(3) . .
O6 C26 H26A 110.0 . .
C25 C26 H26A 110.0 . .
O6 C26 H26B 110.0 . .
C25 C26 H26B 110.0 . .
H26A C26 H26B 108.4 . .
O6 C27 C28 108.5(3) . .
O6 C27 H27A 110.0 . .
C28 C27 H27A 110.0 . .
O6 C27 H27B 110.0 . .
C28 C27 H27B 110.0 . .
H27A C27 H27B 108.4 . .
N3 C28 C27 112.4(3) . .
N3 C28 H28A 109.1 . .
C27 C28 H28A 109.1 . .
N3 C28 H28B 109.1 . .
C27 C28 H28B 109.1 . .
H28A C28 H28B 107.8 . .
N4 C29 N3 112.2(3) . .
N4 C29 H29 123.9 . .
N3 C29 H29 123.9 . .
C31 C30 N4 110.2(3) . .
C31 C30 H30 124.9 . .
N4 C30 H30 124.9 . .
C30 C31 N3 106.2(4) . .
C30 C31 H31 126.9 . .
N3 C31 H31 126.9 . .
O1 O1 C1 0(10) 1 .
O1 O1 Ni1 0(10) 1 2_546
C1 O1 Ni1 94.60(19) . 2_546
C1 O2 Ni1 83.74(19) . 2_546
C5 O3 C8 119.5(2) . .
C21 O4 Ni1 88.45(19) . .
C21 O5 Ni1 89.35(19) . .
C26 O6 C27 112.6(3) . .
C22 N1 C24 105.5(3) . .
C22 N1 Ni1 123.5(2) . .
C24 N1 Ni1 130.9(2) . .
C22 N2 C23 107.1(3) . .
C22 N2 C25 124.9(3) . .
C23 N2 C25 128.0(3) . .
C29 N3 C31 106.8(3) . .
C29 N3 C28 125.9(4) . .
C31 N3 C28 127.3(4) . .
C29 N4 C30 104.6(3) . .
C29 N4 Ni1 125.0(2) . 3_457
C30 N4 Ni1 130.1(2) . 3_457

loop_
_geom_bond_atom_site_label_1
_geom_bond_atom_site_label_2
_geom_bond_distance
_geom_bond_site_symmetry_2
Ni1 N4 2.022(3) 3_457
Ni1 O1 2.030(2) 2_556
Ni1 N1 2.040(3) .
Ni1 O5 2.101(2) .
Ni1 O4 2.134(2) .
Ni1 O2 2.280(2) 2_556
Ni1 C21 2.445(4) .
Ni1 C1 2.479(3) 2_556
C1 O2 1.254(4) .
C1 O1 1.270(4) 1
C1 O1 1.270(4) .
C1 C2 1.488(4) .
C1 Ni1 2.479(3) 2_546
C2 C3 1.380(4) .
C2 C7 1.394(4) .
C3 C4 1.385(4) .
C3 H3 0.9300 .
C4 C5 1.386(4) .
C4 H4 0.9300 .
C5 O3 1.371(4) .
C5 C6 1.377(4) .
C6 C7 1.362(4) .
C6 H6 0.9300 .
C7 H7 0.9300 .
C8 O3 1.404(4) .
C8 C9 1.507(4) .
C8 H8A 0.9700 .
C8 H8B 0.9700 .
C9 C10 1.369(5) .
C9 C14 1.387(4) .
C10 C11 1.387(4) .
C10 H10 0.9300 .
C11 C12 1.377(4) .
C11 H11 0.9300 .
C12 C13 1.384(4) .
C12 C15 1.490(4) .
C13 C14 1.376(4) .
C13 H13 0.9300 .
C14 H14 0.9300 .
C15 C16 1.392(5) .
C15 C20 1.397(4) .
C16 C17 1.380(4) .
C16 H16 0.9300 .
C17 C18 1.374(5) .
C17 H17 0.9300 .
C18 C19 1.375(5) .
C18 H18 0.9300 .
C19 C20 1.394(4) .
C19 H19 0.9300 .
C20 C21 1.491(5) .
C21 O4 1.254(3) .
C21 O5 1.275(4) .
C22 N1 1.317(4) .
C22 N2 1.341(4) .
C22 H22 0.9300 .
C23 C24 1.348(4) .
C23 N2 1.364(4) .
C23 H23 0.9300 .
C24 N1 1.361(4) .
C24 H24 0.9300 .
C25 N2 1.466(4) .
C25 C26 1.491(5) .
C25 H25A 0.9700 .
C25 H25B 0.9700 .
C26 O6 1.414(4) .
C26 H26A 0.9700 .
C26 H26B 0.9700 .
C27 O6 1.418(4) .
C27 C28 1.495(5) .
C27 H27A 0.9700 .
C27 H27B 0.9700 .
C28 N3 1.462(4) .
C28 H28A 0.9700 .
C28 H28B 0.9700 .
C29 N4 1.320(4) .
C29 N3 1.329(4) .
C29 H29 0.9300 .
C30 C31 1.352(5) .
C30 N4 1.356(4) .
C30 H30 0.9300 .
C31 N3 1.357(5) .
C31 H31 0.9300 .
O1 O1 0.000(9) 1
O1 Ni1 2.030(2) 2_546
O2 Ni1 2.280(2) 2_546
N4 Ni1 2.022(3) 3_457

loop_
_geom_hbond_atom_site_label_D
_geom_hbond_atom_site_label_H
_geom_hbond_atom_site_label_A
_geom_hbond_distance_DH
_geom_hbond_distance_HA
_geom_hbond_distance_DA
_geom_hbond_angle_DHA
_geom_hbond_site_symmetry_A
C6 H6 O2 0.93 2.26 3.125(4) 154.9 1_455
C7 H7 O1 0.93 2.45 2.773(4) 100.0 1
C19 H19 O1 0.93 2.60 3.495(4) 162.8 2_456
C22 H22 O1 0.93 2.51 2.986(4) 111.8 2_556
C30 H30 O6 0.93 2.55 3.430(5) 157.4 1_455

loop_
_geom_torsion_atom_site_label_1
_geom_torsion_atom_site_label_2
_geom_torsion_atom_site_label_3
_geom_torsion_atom_site_label_4
_geom_torsion
_geom_torsion_site_symmetry_1
_geom_torsion_site_symmetry_4
O2 C1 C2 C3 4.1(5) . .
O1 C1 C2 C3 -176.6(3) 1 .
O1 C1 C2 C3 -176.6(3) . .
Ni1 C1 C2 C3 140.0(13) 2_546 .
O2 C1 C2 C7 -176.7(3) . .
O1 C1 C2 C7 2.6(5) 1 .
O1 C1 C2 C7 2.6(5) . .
Ni1 C1 C2 C7 -40.8(16) 2_546 .
C7 C2 C3 C4 -0.8(5) . .
C1 C2 C3 C4 178.4(3) . .
C2 C3 C4 C5 1.1(5) . .
C3 C4 C5 O3 177.5(3) . .
C3 C4 C5 C6 -0.4(5) . .
O3 C5 C6 C7 -178.7(3) . .
C4 C5 C6 C7 -0.5(5) . .
C5 C6 C7 C2 0.8(5) . .
C3 C2 C7 C6 -0.1(5) . .
C1 C2 C7 C6 -179.4(3) . .
O3 C8 C9 C10 -127.0(4) . .
O3 C8 C9 C14 55.3(5) . .
C14 C9 C10 C11 3.4(5) . .
C8 C9 C10 C11 -174.3(3) . .
C9 C10 C11 C12 -2.0(6) . .
C10 C11 C12 C13 -0.8(5) . .
C10 C11 C12 C15 -178.6(3) . .
C11 C12 C13 C14 2.2(5) . .
C15 C12 C13 C14 180.0(3) . .
C12 C13 C14 C9 -0.8(6) . .
C10 C9 C14 C13 -2.0(5) . .
C8 C9 C14 C13 175.7(3) . .
C11 C12 C15 C16 36.3(5) . .
C13 C12 C15 C16 -141.3(3) . .
C11 C12 C15 C20 -145.7(3) . .
C13 C12 C15 C20 36.6(5) . .
C20 C15 C16 C17 -1.9(5) . .
C12 C15 C16 C17 176.2(3) . .
C15 C16 C17 C18 -3.9(5) . .
C16 C17 C18 C19 5.4(5) . .
C17 C18 C19 C20 -1.2(5) . .
C18 C19 C20 C15 -4.7(5) . .
C18 C19 C20 C21 168.0(3) . .
C16 C15 C20 C19 6.1(5) . .
C12 C15 C20 C19 -171.9(3) . .
C16 C15 C20 C21 -166.2(3) . .
C12 C15 C20 C21 15.9(5) . .
C19 C20 C21 O4 -131.5(3) . .
C15 C20 C21 O4 40.9(5) . .
C19 C20 C21 O5 45.2(4) . .
C15 C20 C21 O5 -142.3(3) . .
C19 C20 C21 Ni1 -32(3) . .
C15 C20 C21 Ni1 140(3) . .
N4 Ni1 C21 O4 166.08(17) 3_457 .
O1 Ni1 C21 O4 12.5(2) 2_556 .
N1 Ni1 C21 O4 -86.41(18) . .
O5 Ni1 C21 O4 -177.7(3) . .
O2 Ni1 C21 O4 68.71(18) 2_556 .
C1 Ni1 C21 O4 43.7(2) 2_556 .
N4 Ni1 C21 O5 -16.2(2) 3_457 .
O1 Ni1 C21 O5 -169.77(15) 2_556 .
N1 Ni1 C21 O5 91.29(18) . .
O4 Ni1 C21 O5 177.7(3) . .
O2 Ni1 C21 O5 -113.59(17) 2_556 .
C1 Ni1 C21 O5 -138.60(17) 2_556 .
N4 Ni1 C21 C20 64(3) 3_457 .
O1 Ni1 C21 C20 -90(3) 2_556 .
N1 Ni1 C21 C20 171(3) . .
O5 Ni1 C21 C20 80(3) . .
O4 Ni1 C21 C20 -102(3) . .
O2 Ni1 C21 C20 -33(3) 2_556 .
C1 Ni1 C21 C20 -58(3) 2_556 .
N2 C23 C24 N1 -0.3(4) . .
N2 C25 C26 O6 -73.7(4) . .
O6 C27 C28 N3 58.3(5) . .
N4 C30 C31 N3 -0.1(5) . .
O2 C1 O1 O1 0.00(7) . 1
C2 C1 O1 O1 0.00(6) . 1
Ni1 C1 O1 O1 0.00(8) 2_546 1
O2 C1 O1 Ni1 7.8(3) . 2_546
O1 C1 O1 Ni1 0(67) 1 2_546
C2 C1 O1 Ni1 -171.5(3) . 2_546
O1 C1 O2 Ni1 -7.0(3) 1 2_546
O1 C1 O2 Ni1 -7.0(3) . 2_546
C2 C1 O2 Ni1 172.4(3) . 2_546
C6 C5 O3 C8 -166.0(3) . .
C4 C5 O3 C8 16.0(5) . .
C9 C8 O3 C5 -179.1(3) . .
O5 C21 O4 Ni1 -2.3(3) . .
C20 C21 O4 Ni1 174.5(3) . .
N4 Ni1 O4 C21 -26.8(3) 3_457 .
O1 Ni1 O4 C21 -170.47(17) 2_556 .
N1 Ni1 O4 C21 97.29(19) . .
O5 Ni1 O4 C21 1.35(17) . .
O2 Ni1 O4 C21 -111.65(18) 2_556 .
C1 Ni1 O4 C21 -141.17(18) 2_556 .
O4 C21 O5 Ni1 2.3(3) . .
C20 C21 O5 Ni1 -174.5(3) . .
N4 Ni1 O5 C21 166.72(18) 3_457 .
O1 Ni1 O5 C21 25.2(4) 2_556 .
N1 Ni1 O5 C21 -93.21(18) . .
O4 Ni1 O5 C21 -1.33(16) . .
O2 Ni1 O5 C21 72.88(18) 2_556 .
C1 Ni1 O5 C21 58.9(2) 2_556 .
C25 C26 O6 C27 164.7(3) . .
C28 C27 O6 C26 179.6(3) . .
N2 C22 N1 C24 -0.1(4) . .
N2 C22 N1 Ni1 -178.0(2) . .
C23 C24 N1 C22 0.3(4) . .
C23 C24 N1 Ni1 178.0(3) . .
N4 Ni1 N1 C22 -115.5(3) 3_457 .
O1 Ni1 N1 C22 -15.4(3) 2_556 .
O5 Ni1 N1 C22 148.7(3) . .
O4 Ni1 N1 C22 86.0(3) . .
O2 Ni1 N1 C22 -3.0(4) 2_556 .
C21 Ni1 N1 C22 116.9(3) . .
C1 Ni1 N1 C22 -8.8(3) 2_556 .
N4 Ni1 N1 C24 67.1(3) 3_457 .
O1 Ni1 N1 C24 167.2(3) 2_556 .
O5 Ni1 N1 C24 -28.7(3) . .
O4 Ni1 N1 C24 -91.4(3) . .
O2 Ni1 N1 C24 179.6(3) 2_556 .
C21 Ni1 N1 C24 -60.5(3) . .
C1 Ni1 N1 C24 173.8(3) 2_556 .
N1 C22 N2 C23 -0.1(4) . .
N1 C22 N2 C25 -179.3(3) . .
C24 C23 N2 C22 0.3(4) . .
C24 C23 N2 C25 179.4(4) . .
C26 C25 N2 C22 -128.6(4) . .
C26 C25 N2 C23 52.4(5) . .
N4 C29 N3 C31 1.1(4) . .
N4 C29 N3 C28 179.8(3) . .
C30 C31 N3 C29 -0.6(4) . .
C30 C31 N3 C28 -179.3(3) . .
C27 C28 N3 C29 -102.8(4) . .
C27 C28 N3 C31 75.6(5) . .
N3 C29 N4 C30 -1.1(4) . .
N3 C29 N4 Ni1 173.4(2) . 3_457
C31 C30 N4 C29 0.7(4) . .
C31 C30 N4 Ni1 -173.5(3) . 3_457
